data_4306962
loop_
_publ_author_name
'Konstantin Yu. Dorogov'
'Muhammed Yousufuddin'
'Nam-Nhat Ho'
'Andrei V. Churakov'
'Lyudmila G. Kuzmina'
'Arthur J. Schultz'
'Sax A. Mason'
'Judith A. K. Howard'
'Dmitry A. Lemenovskii'
'Robert Bau'
'Georgii I. Nikonov'

_publ_contact_author
; Dr Georgii I. Nikonov
  Chemistry Department, Brock University, 
  500 Glenridge Ave., St Catharines, L2S 3A1, 
  ON, Canada
;
_publ_contact_author_email gnikonov@brocku.ca
_publ_section_title
;
Syntheses and Structures of Asymmetric Bis(silyl) Niobocene Hydrides
;
_journal_name_full 'Inorganic Chemistry'
_journal_page_first 147
_journal_page_last 160
_journal_paper_doi 10.1021/ic061314b
_journal_volume 46
_journal_year 2007
_chemical_formula_moiety 'C14 H22 F I Nb Si2'
_chemical_formula_sum 'C14 H22 F I Nb Si2'
_chemical_formula_weight 485.31
_chemical_name_common
;  
(dimethylfluorosilyl)(dimethyliodosilyl)niobocene hydrid 
;
_chemical_name_systematic
;  
bis(cyclopentadienyl)(dimethylfluorosilyl)
(dimethyliodosilyl)(hydrido) niobium (V) 
;
_space_group_IT_number 15
_symmetry_cell_setting monoclinic
_symmetry_space_group_name_Hall '-C 2yc'
_symmetry_space_group_name_H-M 'C 1 2/c 1'
_atom_sites_solution_hydrogens geom
_atom_sites_solution_primary direct
_atom_sites_solution_secondary difmap
_audit_creation_method SHELXL-97
_cell_angle_alpha 90.00
_cell_angle_beta 98.304(2)
_cell_angle_gamma 90.00
_cell_formula_units_Z 8
_cell_length_a 15.1427(10)
_cell_length_b 8.9369(10)
_cell_length_c 26.143(2)
_cell_measurement_reflns_used 7099
_cell_measurement_temperature 133(2)
_cell_measurement_theta_max 27.51
_cell_measurement_theta_min 2.65
_cell_volume 3500.8(5)
_computing_cell_refinement 'Bruker SMART'
_computing_data_collection 'Bruker SMART'
_computing_data_reduction 'Bruker SAINT'
_computing_molecular_graphics 'Bruker SHELXTL'
_computing_publication_material 'Bruker SHELXTL'
_computing_structure_refinement 'SHELXL-97 (Sheldrick, 1997)'
_computing_structure_solution 'SHELXS-97 (Sheldrick, 1990)'
_diffrn_ambient_temperature 133(2)
_diffrn_measured_fraction_theta_full 0.982
_diffrn_measured_fraction_theta_max 0.982
_diffrn_measurement_device_type 'CCD area detector'
_diffrn_measurement_method 'phi and omega scans'
_diffrn_radiation_monochromator graphite
_diffrn_radiation_source 'fine-focus sealed tube'
_diffrn_radiation_type MoK\a
_diffrn_radiation_wavelength 0.71073
_diffrn_reflns_av_R_equivalents 0.0278
_diffrn_reflns_av_sigmaI/netI 0.0309
_diffrn_reflns_limit_h_max 18
_diffrn_reflns_limit_h_min -19
_diffrn_reflns_limit_k_max 10
_diffrn_reflns_limit_k_min -11
_diffrn_reflns_limit_l_max 33
_diffrn_reflns_limit_l_min -30
_diffrn_reflns_number 10487
_diffrn_reflns_theta_full 27.51
_diffrn_reflns_theta_max 27.51
_diffrn_reflns_theta_min 1.57
_exptl_absorpt_coefficient_mu 2.584
_exptl_absorpt_correction_T_max 0.579
_exptl_absorpt_correction_T_min 0.479
_exptl_absorpt_correction_type multi-scan
_exptl_absorpt_process_details 'SADABS (Sheldrick, 1997)'
_exptl_crystal_colour purple
_exptl_crystal_density_diffrn 1.842
_exptl_crystal_density_method 'not measured'
_exptl_crystal_description prism
_exptl_crystal_F_000 1896
_exptl_crystal_size_max 0.40
_exptl_crystal_size_mid 0.30
_exptl_crystal_size_min 0.20
_refine_diff_density_max 1.552
_refine_diff_density_min -0.473
_refine_diff_density_rms 0.102
_refine_ls_extinction_method none
_refine_ls_goodness_of_fit_ref 1.029
_refine_ls_hydrogen_treatment constr
_refine_ls_matrix_type full
_refine_ls_number_parameters 176
_refine_ls_number_reflns 3966
_refine_ls_number_restraints 0
_refine_ls_restrained_S_all 1.029
_refine_ls_R_factor_all 0.0339
_refine_ls_R_factor_gt 0.0292
_refine_ls_shift/su_max 0.003
_refine_ls_shift/su_mean 0.000
_refine_ls_structure_factor_coef Fsqd
_refine_ls_weighting_details 'calc w=1/[\s^2^(Fo^2^)+(0.0313P)^2^+11.0264P] where P=(Fo^2^+2Fc^2^)/3'
_refine_ls_weighting_scheme calc
_refine_ls_wR_factor_gt 0.0703
_refine_ls_wR_factor_ref 0.0719
_reflns_number_gt 3521
_reflns_number_total 3966
_reflns_threshold_expression I>2\s(I)
_cod_data_source_file ic061314bsi20060716_084620_08.cif
_cod_data_source_block 8
_cod_depositor_comments
;
The following automatic conversions were performed:
'_symmetry_cell_setting' value 'Monoclinic' changed to 'monoclinic'
according to '/home/saulius/struct/CIF-dictionaries/cif_core.dic'
dictionary named 'cif_core.dic' version 2.4.1 from 2010-06-29.

Automatic conversion script
Id: cif_fix_enum 1527 2010-12-29 10:47:43Z saulius 
;
_cod_original_sg_symbol_H-M 'C 2/c'
_cod_database_code 4306962

loop_
_symmetry_equiv_pos_as_xyz
'x, y, z'
'-x, y, -z+1/2'
'x+1/2, y+1/2, z'
'-x+1/2, y+1/2, -z+1/2'
'-x, -y, -z'
'x, -y, z-1/2'
'-x+1/2, -y+1/2, -z'
'x+1/2, -y+1/2, z-1/2'

loop_
_atom_site_label
_atom_site_type_symbol
_atom_site_fract_x
_atom_site_fract_y
_atom_site_fract_z
_atom_site_U_iso_or_equiv
_atom_site_adp_type
_atom_site_occupancy
_atom_site_symmetry_multiplicity
_atom_site_calc_flag
_atom_site_refinement_flags
_atom_site_disorder_assembly
_atom_site_disorder_group
Nb1 Nb 0.311400(17) 0.50211(3) 0.615094(10) 0.01972(8) Uani 1 1 d . . .
I1 I 0.453681(15) 0.16640(3) 0.542168(9) 0.03708(8) Uani 1 1 d . . .
Si1 Si 0.46281(6) 0.36883(10) 0.61509(3) 0.02297(18) Uani 1 1 d . . .
Si2 Si 0.33329(6) 0.69615(10) 0.69073(3) 0.02614(19) Uani 1 1 d . . .
F1 F 0.24064(14) 0.7889(3) 0.69495(8) 0.0429(5) Uani 1 1 d . . .
C1 C 0.3622(2) 0.5701(4) 0.53533(12) 0.0299(7) Uani 1 1 d . . .
H1 H 0.4085 0.5162 0.5226 0.036 Uiso 1 1 calc R . .
C2 C 0.3731(2) 0.6961(4) 0.56841(12) 0.0294(7) Uani 1 1 d . . .
H2 H 0.4284 0.7404 0.5824 0.035 Uiso 1 1 calc R . .
C3 C 0.2880(2) 0.7446(4) 0.57704(13) 0.0308(7) Uani 1 1 d . . .
H3 H 0.2756 0.8282 0.5973 0.037 Uiso 1 1 calc R . .
C4 C 0.2250(2) 0.6472(4) 0.55031(13) 0.0335(8) Uani 1 1 d . . .
H4 H 0.1622 0.6530 0.5495 0.040 Uiso 1 1 calc R . .
C5 C 0.2708(2) 0.5393(4) 0.52478(12) 0.0321(7) Uani 1 1 d . . .
H5 H 0.2442 0.4595 0.5040 0.039 Uiso 1 1 calc R . .
C6 C 0.2857(2) 0.2456(4) 0.63635(13) 0.0304(7) Uani 1 1 d . . .
H6 H 0.3261 0.1688 0.6302 0.036 Uiso 1 1 calc R . .
C7 C 0.2888(2) 0.3311(4) 0.68193(13) 0.0285(7) Uani 1 1 d . . .
H7 H 0.3329 0.3233 0.7116 0.034 Uiso 1 1 calc R . .
C8 C 0.2155(2) 0.4301(4) 0.67597(14) 0.0312(7) Uani 1 1 d . . .
H8 H 0.2007 0.4988 0.7011 0.037 Uiso 1 1 calc R . .
C9 C 0.1683(2) 0.4088(4) 0.62610(14) 0.0342(8) Uani 1 1 d . . .
H9 H 0.1164 0.4618 0.6115 0.041 Uiso 1 1 calc R . .
C10 C 0.2114(2) 0.2952(4) 0.60156(14) 0.0326(7) Uani 1 1 d . . .
H10 H 0.1935 0.2583 0.5676 0.039 Uiso 1 1 calc R . .
C11 C 0.5091(2) 0.2522(4) 0.67256(13) 0.0313(7) Uani 1 1 d . . .
H11A H 0.5661 0.2082 0.6667 0.047 Uiso 1 1 calc R . .
H11B H 0.4669 0.1721 0.6774 0.047 Uiso 1 1 calc R . .
H11C H 0.5185 0.3153 0.7035 0.047 Uiso 1 1 calc R . .
C12 C 0.5611(2) 0.4817(4) 0.60060(14) 0.0330(8) Uani 1 1 d . . .
H12A H 0.5776 0.5548 0.6283 0.049 Uiso 1 1 calc R . .
H12B H 0.5453 0.5342 0.5676 0.049 Uiso 1 1 calc R . .
H12C H 0.6117 0.4148 0.5983 0.049 Uiso 1 1 calc R . .
C13 C 0.4146(3) 0.8530(4) 0.68572(15) 0.0405(9) Uani 1 1 d . . .
H13A H 0.3975 0.9069 0.6532 0.061 Uiso 1 1 calc R . .
H13B H 0.4748 0.8118 0.6866 0.061 Uiso 1 1 calc R . .
H13C H 0.4139 0.9220 0.7148 0.061 Uiso 1 1 calc R . .
C14 C 0.3663(2) 0.6180(4) 0.75752(12) 0.0311(7) Uani 1 1 d . . .
H14A H 0.3706 0.6996 0.7828 0.047 Uiso 1 1 calc R . .
H14B H 0.4242 0.5679 0.7594 0.047 Uiso 1 1 calc R . .
H14C H 0.3212 0.5458 0.7651 0.047 Uiso 1 1 calc R . .

loop_
_atom_site_aniso_label
_atom_site_aniso_U_11
_atom_site_aniso_U_22
_atom_site_aniso_U_33
_atom_site_aniso_U_23
_atom_site_aniso_U_13
_atom_site_aniso_U_12
Nb1 0.01890(14) 0.02116(14) 0.01945(14) 0.00287(10) 0.00393(10) -0.00022(10)
I1 0.02856(13) 0.04312(15) 0.03828(14) -0.01994(10) 0.00056(9) 0.00405(9)
Si1 0.0199(4) 0.0254(4) 0.0234(4) -0.0041(3) 0.0024(3) 0.0000(3)
Si2 0.0292(5) 0.0235(4) 0.0256(4) -0.0004(3) 0.0032(4) 0.0051(3)
F1 0.0341(11) 0.0553(13) 0.0389(12) -0.0107(10) 0.0038(9) 0.0194(10)
C1 0.0326(18) 0.0387(19) 0.0198(15) 0.0088(13) 0.0083(13) -0.0006(14)
C2 0.0328(17) 0.0318(17) 0.0240(16) 0.0094(13) 0.0059(13) -0.0029(14)
C3 0.0333(18) 0.0297(17) 0.0290(17) 0.0107(14) 0.0035(14) 0.0046(14)
C4 0.0279(17) 0.0406(19) 0.0308(18) 0.0151(15) 0.0002(14) 0.0023(14)
C5 0.0333(18) 0.0391(19) 0.0220(16) 0.0065(14) -0.0025(13) -0.0050(15)
C6 0.0304(17) 0.0217(16) 0.0399(19) 0.0037(14) 0.0081(14) -0.0042(13)
C7 0.0295(17) 0.0303(17) 0.0265(16) 0.0097(13) 0.0064(13) -0.0028(13)
C8 0.0299(17) 0.0331(18) 0.0336(18) 0.0073(14) 0.0152(14) -0.0016(14)
C9 0.0231(16) 0.0381(19) 0.042(2) 0.0118(16) 0.0078(14) -0.0038(14)
C10 0.0284(17) 0.0328(18) 0.0362(18) 0.0021(15) 0.0035(14) -0.0124(14)
C11 0.0293(17) 0.0286(17) 0.0334(18) -0.0017(14) -0.0038(14) 0.0026(13)
C12 0.0234(16) 0.042(2) 0.0345(18) -0.0076(15) 0.0083(14) -0.0067(14)
C13 0.054(2) 0.0245(17) 0.040(2) -0.0008(15) -0.0030(18) -0.0032(16)
C14 0.0361(19) 0.0331(18) 0.0242(16) -0.0016(14) 0.0049(14) 0.0054(14)

loop_
_atom_type_symbol
_atom_type_description
_atom_type_scat_dispersion_real
_atom_type_scat_dispersion_imag
_atom_type_scat_source
C C 0.0033 0.0016 'International Tables Vol C Tables 4.2.6.8 and 6.1.1.4'
H H 0.0000 0.0000 'International Tables Vol C Tables 4.2.6.8 and 6.1.1.4'
F F 0.0171 0.0103 'International Tables Vol C Tables 4.2.6.8 and 6.1.1.4'
Si Si 0.0817 0.0704 'International Tables Vol C Tables 4.2.6.8 and 6.1.1.4'
Nb Nb -2.0727 0.6215 'International Tables Vol C Tables 4.2.6.8 and 6.1.1.4'
I I -0.4742 1.8119 'International Tables Vol C Tables 4.2.6.8 and 6.1.1.4'

loop_
_geom_angle_atom_site_label_1
_geom_angle_atom_site_label_2
_geom_angle_atom_site_label_3
_geom_angle
_geom_angle_site_symmetry_1
_geom_angle_site_symmetry_3
_geom_angle_publ_flag
C4 Nb1 C5 34.59(13) . . ?
C4 Nb1 C9 81.95(13) . . ?
C5 Nb1 C9 93.43(12) . . ?
C4 Nb1 C7 138.76(12) . . ?
C5 Nb1 C7 140.77(12) . . ?
C9 Nb1 C7 57.09(12) . . ?
C4 Nb1 C10 92.59(13) . . ?
C5 Nb1 C10 83.88(12) . . ?
C9 Nb1 C10 34.45(13) . . ?
C7 Nb1 C10 57.04(12) . . ?
C4 Nb1 C2 56.88(12) . . ?
C5 Nb1 C2 56.94(12) . . ?
C9 Nb1 C2 138.36(12) . . ?
C7 Nb1 C2 161.61(12) . . ?
C10 Nb1 C2 140.78(12) . . ?
C4 Nb1 C3 34.24(12) . . ?
C5 Nb1 C3 57.18(12) . . ?
C9 Nb1 C3 106.61(12) . . ?
C7 Nb1 C3 149.17(12) . . ?
C10 Nb1 C3 126.09(12) . . ?
C2 Nb1 C3 34.27(12) . . ?
C4 Nb1 C8 107.28(12) . . ?
C5 Nb1 C8 127.16(12) . . ?
C9 Nb1 C8 34.29(12) . . ?
C7 Nb1 C8 34.37(11) . . ?
C10 Nb1 C8 57.07(12) . . ?
C2 Nb1 C8 148.81(12) . . ?
C3 Nb1 C8 116.96(12) . . ?
C4 Nb1 C1 56.93(12) . . ?
C5 Nb1 C1 34.03(12) . . ?
C9 Nb1 C1 127.24(12) . . ?
C7 Nb1 C1 153.69(12) . . ?
C10 Nb1 C1 110.09(12) . . ?
C2 Nb1 C1 34.37(12) . . ?
C3 Nb1 C1 57.04(12) . . ?
C8 Nb1 C1 161.18(12) . . ?
C4 Nb1 C6 126.56(12) . . ?
C5 Nb1 C6 109.62(12) . . ?
C9 Nb1 C6 57.08(12) . . ?
C7 Nb1 C6 34.27(12) . . ?
C10 Nb1 C6 34.30(12) . . ?
C2 Nb1 C6 154.09(12) . . ?
C3 Nb1 C6 160.39(12) . . ?
C8 Nb1 C6 57.00(12) . . ?
C1 Nb1 C6 121.65(12) . . ?
C4 Nb1 Si1 130.55(9) . . ?
C5 Nb1 Si1 99.59(9) . . ?
C9 Nb1 Si1 131.49(9) . . ?
C7 Nb1 Si1 85.73(8) . . ?
C10 Nb1 Si1 100.79(9) . . ?
C2 Nb1 Si1 85.53(9) . . ?
C3 Nb1 Si1 119.74(9) . . ?
C8 Nb1 Si1 120.00(9) . . ?
C1 Nb1 Si1 73.82(9) . . ?
C6 Nb1 Si1 74.57(8) . . ?
C4 Nb1 Si2 100.02(10) . . ?
C5 Nb1 Si2 130.18(9) . . ?
C9 Nb1 Si2 99.17(10) . . ?
C7 Nb1 Si2 83.50(9) . . ?
C10 Nb1 Si2 129.42(9) . . ?
C2 Nb1 Si2 83.61(9) . . ?
C3 Nb1 Si2 73.04(9) . . ?
C8 Nb1 Si2 72.43(9) . . ?
C1 Nb1 Si2 117.85(9) . . ?
C6 Nb1 Si2 117.69(9) . . ?
Si1 Nb1 Si2 106.87(3) . . ?
C11 Si1 C12 104.12(17) . . ?
C11 Si1 Nb1 118.97(12) . . ?
C12 Si1 Nb1 118.73(12) . . ?
C11 Si1 I1 99.97(11) . . ?
C12 Si1 I1 100.60(11) . . ?
Nb1 Si1 I1 111.42(3) . . ?
F1 Si2 C14 103.85(14) . . ?
F1 Si2 C13 101.66(16) . . ?
C14 Si2 C13 104.63(17) . . ?
F1 Si2 Nb1 111.60(9) . . ?
C14 Si2 Nb1 116.33(11) . . ?
C13 Si2 Nb1 116.99(13) . . ?
C5 C1 C2 107.6(3) . . ?
C5 C1 Nb1 71.93(18) . . ?
C2 C1 Nb1 72.22(18) . . ?
C3 C2 C1 108.3(3) . . ?
C3 C2 Nb1 72.97(19) . . ?
C1 C2 Nb1 73.41(18) . . ?
C4 C3 C2 107.6(3) . . ?
C4 C3 Nb1 72.15(19) . . ?
C2 C3 Nb1 72.76(19) . . ?
C3 C4 C5 108.3(3) . . ?
C3 C4 Nb1 73.61(19) . . ?
C5 C4 Nb1 72.88(19) . . ?
C1 C5 C4 108.2(3) . . ?
C1 C5 Nb1 74.04(18) . . ?
C4 C5 Nb1 72.53(19) . . ?
C7 C6 C10 107.5(3) . . ?
C7 C6 Nb1 72.06(18) . . ?
C10 C6 Nb1 72.11(19) . . ?
C6 C7 C8 108.4(3) . . ?
C6 C7 Nb1 73.67(18) . . ?
C8 C7 Nb1 73.18(18) . . ?
C9 C8 C7 107.7(3) . . ?
C9 C8 Nb1 72.30(19) . . ?
C7 C8 Nb1 72.45(18) . . ?
C8 C9 C10 108.2(3) . . ?
C8 C9 Nb1 73.41(19) . . ?
C10 C9 Nb1 73.04(19) . . ?
C9 C10 C6 108.1(3) . . ?
C9 C10 Nb1 72.52(19) . . ?
C6 C10 Nb1 73.59(18) . . ?

loop_
_geom_bond_atom_site_label_1
_geom_bond_atom_site_label_2
_geom_bond_distance
_geom_bond_site_symmetry_2
_geom_bond_publ_flag
Nb1 C4 2.371(3) . ?
Nb1 C5 2.376(3) . ?
Nb1 C9 2.378(3) . ?
Nb1 C7 2.383(3) . ?
Nb1 C10 2.385(3) . ?
Nb1 C2 2.387(3) . ?
Nb1 C3 2.390(3) . ?
Nb1 C8 2.392(3) . ?
Nb1 C1 2.402(3) . ?
Nb1 C6 2.404(3) . ?
Nb1 Si1 2.5837(9) . ?
Nb1 Si2 2.6148(9) . ?
I1 Si1 2.6173(9) . ?
Si1 C11 1.879(3) . ?
Si1 C12 1.881(3) . ?
Si2 F1 1.647(2) . ?
Si2 C14 1.880(3) . ?
Si2 C13 1.883(4) . ?
C1 C5 1.398(5) . ?
C1 C2 1.415(5) . ?
C2 C3 1.408(5) . ?
C3 C4 1.401(5) . ?
C4 C5 1.411(5) . ?
C6 C7 1.410(5) . ?
C6 C10 1.412(5) . ?
C7 C8 1.411(5) . ?
C8 C9 1.406(5) . ?
C9 C10 1.410(5) . ?
